data_7206302
loop_
_publ_author_name
'Ren, Chen'
'Zhang, Ya-Nan'
'Shi, Wen-Juan'
'Liu, Bo'
'Wang, Yao-Yu'
'Shi, Qi-Zhen'

_publ_section_title
;
 Structural diversity of coordination polymers assembled from
 adamantane dicarboxylates and conformational bis-triazole ligand
;
_journal_issue 16
_journal_name_full CrystEngComm
_journal_page_first 5179
_journal_paper_doi 10.1039/c1ce05299c
_journal_volume 13
_journal_year 2011
_chemical_formula_moiety 'C23 H28 N3 O5 Zn'
_chemical_formula_sum 'C23 H28 N3 O5 Zn'
_chemical_formula_weight 491.88
_chemical_name_systematic
;
?
;
_space_group_IT_number 15
_symmetry_cell_setting monoclinic
_symmetry_space_group_name_Hall '-C 2yc'
_symmetry_space_group_name_H-M 'C 1 2/c 1'
_atom_sites_solution_hydrogens geom
_atom_sites_solution_primary direct
_atom_sites_solution_secondary difmap
_audit_creation_method SHELXL-97
_cell_angle_alpha 90.00
_cell_angle_beta 121.777(2)
_cell_angle_gamma 90.00
_cell_formula_units_Z 8
_cell_length_a 34.981(5)
_cell_length_b 8.4913(13)
_cell_length_c 18.479(3)
_cell_measurement_reflns_used 2360
_cell_measurement_temperature 296(2)
_cell_measurement_theta_max 21.456
_cell_measurement_theta_min 2.5935
_cell_volume 4666.1(12)
_computing_structure_refinement 'SHELXL-97 (Sheldrick, 1997)'
_computing_structure_solution 'SHELXS-97 (Sheldrick, 1990)'
_diffrn_ambient_temperature 296(2)
_diffrn_measured_fraction_theta_full 0.998
_diffrn_measured_fraction_theta_max 0.998
_diffrn_measurement_device_type 'Rigaku RAXIS-RAPID Imaging Plate'
_diffrn_measurement_method \w
_diffrn_radiation_monochromator graphite
_diffrn_radiation_source 'fine-focus sealed tube'
_diffrn_radiation_type MoK\a
_diffrn_radiation_wavelength 0.71073
_diffrn_reflns_av_R_equivalents 0.0399
_diffrn_reflns_av_sigmaI/netI 0.0483
_diffrn_reflns_limit_h_max 41
_diffrn_reflns_limit_h_min -39
_diffrn_reflns_limit_k_max 8
_diffrn_reflns_limit_k_min -10
_diffrn_reflns_limit_l_max 20
_diffrn_reflns_limit_l_min -22
_diffrn_reflns_number 11216
_diffrn_reflns_theta_full 25.10
_diffrn_reflns_theta_max 25.10
_diffrn_reflns_theta_min 2.20
_exptl_absorpt_coefficient_mu 1.091
_exptl_absorpt_correction_T_max 0.8196
_exptl_absorpt_correction_T_min 0.7014
_exptl_absorpt_correction_type multi-scan
_exptl_absorpt_process_details sadabs
_exptl_crystal_colour colorless
_exptl_crystal_density_diffrn 1.395
_exptl_crystal_density_method 'not measured'
_exptl_crystal_description block
_exptl_crystal_F_000 2040
_exptl_crystal_size_max 0.35
_exptl_crystal_size_mid 0.23
_exptl_crystal_size_min 0.19
_refine_diff_density_max 1.278
_refine_diff_density_min -0.372
_refine_diff_density_rms 0.093
_refine_ls_extinction_method none
_refine_ls_goodness_of_fit_ref 1.040
_refine_ls_hydrogen_treatment constr
_refine_ls_matrix_type full
_refine_ls_number_parameters 289
_refine_ls_number_reflns 4144
_refine_ls_number_restraints 6
_refine_ls_restrained_S_all 1.090
_refine_ls_R_factor_all 0.0749
_refine_ls_R_factor_gt 0.0560
_refine_ls_shift/su_max 0.000
_refine_ls_shift/su_mean 0.000
_refine_ls_structure_factor_coef Fsqd
_refine_ls_weighting_details 'calc w=1/[\s^2^(Fo^2^)+(0.1254P)^2^+0.0000P] where P=(Fo^2^+2Fc^2^)/3'
_refine_ls_weighting_scheme calc
_refine_ls_wR_factor_gt 0.1672
_refine_ls_wR_factor_ref 0.1909
_reflns_number_gt 3047
_reflns_number_total 4144
_reflns_threshold_expression >2sigma(I)
_cod_data_source_file c1ce05299c.txt
_cod_data_source_block 4
_cod_original_cell_volume 4666.2(12)
_cod_original_sg_symbol_H-M C2/c
_cod_database_code 7206302

loop_
_symmetry_equiv_pos_as_xyz
'x, y, z'
'-x, y, -z+1/2'
'x+1/2, y+1/2, z'
'-x+1/2, y+1/2, -z+1/2'
'-x, -y, -z'
'x, -y, z-1/2'
'-x+1/2, -y+1/2, -z'
'x+1/2, -y+1/2, z-1/2'

loop_
_atom_site_label
_atom_site_type_symbol
_atom_site_fract_x
_atom_site_fract_y
_atom_site_fract_z
_atom_site_U_iso_or_equiv
_atom_site_adp_type
_atom_site_occupancy
_atom_site_symmetry_multiplicity
_atom_site_calc_flag
_atom_site_refinement_flags
_atom_site_disorder_assembly
_atom_site_disorder_group
Zn1 Zn 0.226257(15) -0.30499(6) 0.20523(3) 0.0415(2) Uani 1 1 d . . .
C1 C 0.27235(15) -0.1270(6) 0.1262(3) 0.0514(12) Uani 1 1 d . . .
H1 H 0.2614 -0.0312 0.1322 0.062 Uiso 1 1 calc R . .
C2 C 0.28569(15) -0.3706(6) 0.1324(3) 0.0484(11) Uani 1 1 d . . .
H2 H 0.2869 -0.4784 0.1422 0.058 Uiso 1 1 calc R . .
C3 C 0.33093(17) -0.3670(9) 0.0622(3) 0.0739(18) Uani 1 1 d . . .
H3A H 0.3230 -0.3116 0.0102 0.089 Uiso 1 1 calc R . .
H3B H 0.3221 -0.4762 0.0474 0.089 Uiso 1 1 calc R . .
C4 C 0.38097(17) -0.3597(8) 0.1217(3) 0.0615(15) Uani 1 1 d . . .
C5 C 0.40425(17) -0.2232(8) 0.1282(3) 0.0668(16) Uani 1 1 d . . .
H5 H 0.3887 -0.1330 0.0991 0.080 Uiso 1 1 calc R . .
C6 C 0.45122(17) -0.2212(7) 0.1788(4) 0.0654(15) Uani 1 1 d . . .
H6 H 0.4666 -0.1298 0.1819 0.078 Uiso 1 1 calc R . .
C7 C 0.47508(15) -0.3522(7) 0.2240(3) 0.0518(12) Uani 1 1 d . . .
C8 C 0.45157(16) -0.4845(7) 0.2188(3) 0.0571(13) Uani 1 1 d . . .
H8 H 0.4670 -0.5733 0.2500 0.068 Uiso 1 1 calc R . .
C9 C 0.40479(18) -0.4886(8) 0.1675(3) 0.0631(14) Uani 1 1 d . . .
H9 H 0.3896 -0.5806 0.1644 0.076 Uiso 1 1 calc R . .
C10 C 0.14194(16) -0.1948(5) 0.1421(4) 0.0495(12) Uani 1 1 d . . .
C11 C 0.09633(14) -0.1348(6) 0.0738(3) 0.0490(11) Uani 1 1 d . . .
H11A H 0.0738 -0.1773 0.0839 0.059 Uiso 1 1 calc R . .
H11B H 0.0898 -0.1738 0.0191 0.059 Uiso 1 1 calc R . .
C12 C 0.09252(13) 0.0455(5) 0.0697(3) 0.0402(10) Uani 1 1 d . . .
C13 C 0.08937(15) 0.1102(6) 0.1442(3) 0.0483(11) Uani 1 1 d . . .
H13A H 0.0633 0.0653 0.1423 0.058 Uiso 1 1 calc R . .
H13B H 0.1160 0.0797 0.1977 0.058 Uiso 1 1 calc R . .
C14 C 0.08538(17) 0.2903(6) 0.1396(3) 0.0547(13) Uani 1 1 d . . .
H14 H 0.0837 0.3290 0.1878 0.066 Uiso 1 1 calc R . .
C15 C 0.12663(17) 0.3602(6) 0.1438(3) 0.0511(12) Uani 1 1 d . . .
H15A H 0.1535 0.3301 0.1969 0.061 Uiso 1 1 calc R . .
H15B H 0.1246 0.4742 0.1420 0.061 Uiso 1 1 calc R . .
C16 C 0.12980(14) 0.3008(5) 0.0687(3) 0.0398(10) Uani 1 1 d . . .
C17 C 0.13336(14) 0.1204(5) 0.0738(3) 0.0384(9) Uani 1 1 d . . .
H17A H 0.1358 0.0811 0.0270 0.046 Uiso 1 1 calc R . .
H17B H 0.1604 0.0900 0.1266 0.046 Uiso 1 1 calc R . .
C18 C 0.04996(14) 0.0981(6) -0.0146(3) 0.0480(11) Uani 1 1 d . . .
H18A H 0.0518 0.0610 -0.0623 0.058 Uiso 1 1 calc R . .
H18B H 0.0236 0.0513 -0.0188 0.058 Uiso 1 1 calc R . .
C19 C 0.04267(19) 0.3387(7) 0.0562(4) 0.0699(16) Uani 1 1 d . . .
H19A H 0.0400 0.4525 0.0529 0.084 Uiso 1 1 calc R . .
H19B H 0.0164 0.2957 0.0542 0.084 Uiso 1 1 calc R . .
C20 C 0.04538(16) 0.2755(7) -0.0187(3) 0.0567(13) Uani 1 1 d . . .
H20 H 0.0182 0.3059 -0.0724 0.068 Uiso 1 1 calc R . .
C21 C 0.08701(15) 0.3479(7) -0.0143(3) 0.0563(13) Uani 1 1 d . . .
H21A H 0.0887 0.3115 -0.0623 0.068 Uiso 1 1 calc R . .
H21B H 0.0843 0.4617 -0.0175 0.068 Uiso 1 1 calc R . .
C22 C 0.17135(15) 0.3760(6) 0.0699(3) 0.0461(11) Uani 1 1 d . . .
H22A H 0.1741 0.3295 0.0249 0.055 Uiso 1 1 calc R . .
H22B H 0.1663 0.4881 0.0588 0.055 Uiso 1 1 calc R . .
C23 C 0.21430(15) 0.3509(5) 0.1537(3) 0.0412(10) Uani 1 1 d . . .
N1 N 0.26453(12) -0.2676(5) 0.1521(2) 0.0458(9) Uani 1 1 d . . .
N2 N 0.30488(13) -0.2985(5) 0.0970(2) 0.0521(11) Uani 1 1 d . . .
N3 N 0.29663(15) -0.1408(6) 0.0922(3) 0.0653(12) Uani 1 1 d . . .
O1 O 0.16840(11) -0.2296(4) 0.1162(2) 0.0549(9) Uani 1 1 d . . .
O2 O 0.15299(15) -0.2070(5) 0.2165(3) 0.0830(13) Uani 1 1 d . . .
O3 O 0.23088(10) 0.4602(4) 0.20922(18) 0.0469(8) Uani 1 1 d . . .
O4 O 0.23292(10) 0.2181(3) 0.17104(19) 0.0447(7) Uani 1 1 d . . .
O5 O 0.1758(4) 0.7162(11) 0.3794(6) 0.226(4) Uani 1 1 d U . .

loop_
_atom_site_aniso_label
_atom_site_aniso_U_11
_atom_site_aniso_U_22
_atom_site_aniso_U_33
_atom_site_aniso_U_23
_atom_site_aniso_U_13
_atom_site_aniso_U_12
Zn1 0.0359(4) 0.0365(4) 0.0506(4) 0.0012(2) 0.0217(3) 0.0011(2)
C1 0.042(3) 0.056(3) 0.052(3) 0.005(2) 0.022(2) -0.001(2)
C2 0.038(2) 0.058(3) 0.054(3) -0.003(2) 0.028(2) -0.005(2)
C3 0.043(3) 0.133(6) 0.054(3) -0.022(3) 0.031(2) -0.012(3)
C4 0.039(3) 0.111(5) 0.042(3) -0.012(3) 0.027(2) -0.013(3)
C5 0.046(3) 0.091(5) 0.057(3) 0.011(3) 0.023(3) -0.001(3)
C6 0.036(3) 0.082(4) 0.068(3) 0.014(3) 0.020(2) -0.007(3)
C7 0.039(2) 0.080(4) 0.040(2) -0.006(2) 0.023(2) -0.005(3)
C8 0.048(3) 0.073(4) 0.052(3) 0.000(3) 0.027(2) -0.003(3)
C9 0.063(3) 0.079(4) 0.062(3) -0.012(3) 0.044(3) -0.017(3)
C10 0.040(3) 0.031(2) 0.069(3) 0.007(2) 0.023(3) 0.0000(19)
C11 0.031(2) 0.050(3) 0.064(3) 0.001(2) 0.023(2) -0.002(2)
C12 0.026(2) 0.044(3) 0.045(2) 0.001(2) 0.0152(18) 0.0004(18)
C13 0.041(3) 0.066(3) 0.043(2) 0.001(2) 0.025(2) 0.000(2)
C14 0.053(3) 0.062(3) 0.058(3) -0.004(2) 0.036(3) 0.010(2)
C15 0.058(3) 0.040(3) 0.059(3) -0.005(2) 0.033(3) 0.005(2)
C16 0.034(2) 0.037(2) 0.042(2) 0.0047(19) 0.0155(19) 0.0002(18)
C17 0.033(2) 0.038(2) 0.042(2) -0.0014(19) 0.0187(19) 0.0006(18)
C18 0.031(2) 0.058(3) 0.046(2) 0.001(2) 0.015(2) -0.004(2)
C19 0.056(3) 0.063(4) 0.094(4) 0.007(3) 0.041(3) 0.016(3)
C20 0.036(3) 0.071(4) 0.050(3) 0.017(3) 0.014(2) 0.010(2)
C21 0.045(3) 0.055(3) 0.054(3) 0.017(2) 0.015(2) 0.006(2)
C22 0.047(3) 0.048(3) 0.040(2) 0.003(2) 0.020(2) -0.006(2)
C23 0.042(2) 0.037(2) 0.048(3) 0.004(2) 0.026(2) -0.004(2)
N1 0.039(2) 0.045(2) 0.051(2) 0.0016(18) 0.0223(18) -0.0035(18)
N2 0.034(2) 0.075(3) 0.046(2) -0.011(2) 0.0201(18) -0.0133(19)
N3 0.053(3) 0.083(4) 0.061(3) 0.013(3) 0.030(2) -0.004(2)
O1 0.0349(18) 0.050(2) 0.069(2) 0.0045(17) 0.0200(17) 0.0065(15)
O2 0.081(3) 0.094(4) 0.067(3) 0.029(2) 0.034(2) 0.020(2)
O3 0.0484(19) 0.0307(17) 0.0524(18) -0.0028(13) 0.0201(16) -0.0024(13)
O4 0.0449(18) 0.0349(18) 0.0527(18) -0.0010(14) 0.0246(15) 0.0028(14)
O5 0.337(9) 0.219(7) 0.198(6) 0.062(5) 0.193(6) 0.138(7)

loop_
_atom_type_symbol
_atom_type_description
_atom_type_scat_dispersion_real
_atom_type_scat_dispersion_imag
_atom_type_scat_source
C C 0.0033 0.0016 'International Tables Vol C Tables 4.2.6.8 and 6.1.1.4'
H H 0.0000 0.0000 'International Tables Vol C Tables 4.2.6.8 and 6.1.1.4'
N N 0.0061 0.0033 'International Tables Vol C Tables 4.2.6.8 and 6.1.1.4'
O O 0.0106 0.0060 'International Tables Vol C Tables 4.2.6.8 and 6.1.1.4'
Zn Zn 0.2839 1.4301 'International Tables Vol C Tables 4.2.6.8 and 6.1.1.4'

loop_
_geom_angle_atom_site_label_1
_geom_angle_atom_site_label_2
_geom_angle_atom_site_label_3
_geom_angle
_geom_angle_site_symmetry_1
_geom_angle_site_symmetry_3
_geom_angle_publ_flag
O1 Zn1 O4 138.92(14) . 4_545 ?
O1 Zn1 O3 113.04(13) . 1_545 ?
O4 Zn1 O3 93.52(12) 4_545 1_545 ?
O1 Zn1 N1 101.30(15) . . ?
O4 Zn1 N1 106.41(14) 4_545 . ?
O3 Zn1 N1 96.37(14) 1_545 . ?
N3 C1 N1 113.1(5) . . ?
N3 C1 H1 123.4 . . ?
N1 C1 H1 123.4 . . ?
N2 C2 N1 109.8(5) . . ?
N2 C2 H2 125.1 . . ?
N1 C2 H2 125.1 . . ?
N2 C3 C4 114.3(4) . . ?
N2 C3 H3A 108.7 . . ?
C4 C3 H3A 108.7 . . ?
N2 C3 H3B 108.7 . . ?
C4 C3 H3B 108.7 . . ?
H3A C3 H3B 107.6 . . ?
C9 C4 C5 118.5(5) . . ?
C9 C4 C3 121.1(6) . . ?
C5 C4 C3 120.3(6) . . ?
C4 C5 C6 119.9(6) . . ?
C4 C5 H5 120.1 . . ?
C6 C5 H5 120.1 . . ?
C7 C6 C5 121.3(5) . . ?
C7 C6 H6 119.4 . . ?
C5 C6 H6 119.4 . . ?
C8 C7 C6 118.1(4) . . ?
C8 C7 C7 120.3(3) . 2_655 ?
C6 C7 C7 121.5(3) . 2_655 ?
C7 C8 C9 121.1(5) . . ?
C7 C8 H8 119.5 . . ?
C9 C8 H8 119.5 . . ?
C4 C9 C8 121.0(5) . . ?
C4 C9 H9 119.5 . . ?
C8 C9 H9 119.5 . . ?
O2 C10 O1 122.6(5) . . ?
O2 C10 C11 122.6(5) . . ?
O1 C10 C11 114.8(5) . . ?
C10 C11 C12 113.8(4) . . ?
C10 C11 H11A 108.8 . . ?
C12 C11 H11A 108.8 . . ?
C10 C11 H11B 108.8 . . ?
C12 C11 H11B 108.8 . . ?
H11A C11 H11B 107.7 . . ?
C17 C12 C11 110.9(3) . . ?
C17 C12 C13 108.2(3) . . ?
C11 C12 C13 110.9(4) . . ?
C17 C12 C18 107.9(3) . . ?
C11 C12 C18 110.4(4) . . ?
C13 C12 C18 108.3(4) . . ?
C14 C13 C12 110.7(4) . . ?
C14 C13 H13A 109.5 . . ?
C12 C13 H13A 109.5 . . ?
C14 C13 H13B 109.5 . . ?
C12 C13 H13B 109.5 . . ?
H13A C13 H13B 108.1 . . ?
C15 C14 C19 110.0(4) . . ?
C15 C14 C13 109.2(4) . . ?
C19 C14 C13 109.6(4) . . ?
C15 C14 H14 109.3 . . ?
C19 C14 H14 109.3 . . ?
C13 C14 H14 109.3 . . ?
C14 C15 C16 110.1(4) . . ?
C14 C15 H15A 109.6 . . ?
C16 C15 H15A 109.6 . . ?
C14 C15 H15B 109.6 . . ?
C16 C15 H15B 109.6 . . ?
H15A C15 H15B 108.2 . . ?
C21 C16 C15 108.8(4) . . ?
C21 C16 C17 109.1(4) . . ?
C15 C16 C17 108.4(3) . . ?
C21 C16 C22 108.4(3) . . ?
C15 C16 C22 111.1(4) . . ?
C17 C16 C22 111.0(3) . . ?
C12 C17 C16 111.6(3) . . ?
C12 C17 H17A 109.3 . . ?
C16 C17 H17A 109.3 . . ?
C12 C17 H17B 109.3 . . ?
C16 C17 H17B 109.3 . . ?
H17A C17 H17B 108.0 . . ?
C20 C18 C12 111.0(4) . . ?
C20 C18 H18A 109.4 . . ?
C12 C18 H18A 109.4 . . ?
C20 C18 H18B 109.4 . . ?
C12 C18 H18B 109.4 . . ?
H18A C18 H18B 108.0 . . ?
C14 C19 C20 108.8(4) . . ?
C14 C19 H19A 109.9 . . ?
C20 C19 H19A 109.9 . . ?
C14 C19 H19B 109.9 . . ?
C20 C19 H19B 109.9 . . ?
H19A C19 H19B 108.3 . . ?
C18 C20 C19 111.0(4) . . ?
C18 C20 C21 108.8(4) . . ?
C19 C20 C21 108.6(5) . . ?
C18 C20 H20 109.5 . . ?
C19 C20 H20 109.5 . . ?
C21 C20 H20 109.5 . . ?
C16 C21 C20 110.3(4) . . ?
C16 C21 H21A 109.6 . . ?
C20 C21 H21A 109.6 . . ?
C16 C21 H21B 109.6 . . ?
C20 C21 H21B 109.6 . . ?
H21A C21 H21B 108.1 . . ?
C23 C22 C16 111.8(3) . . ?
C23 C22 H22A 109.3 . . ?
C16 C22 H22A 109.3 . . ?
C23 C22 H22B 109.3 . . ?
C16 C22 H22B 109.3 . . ?
H22A C22 H22B 107.9 . . ?
O4 C23 O3 119.6(4) . . ?
O4 C23 C22 119.5(4) . . ?
O3 C23 C22 120.8(4) . . ?
C2 N1 C1 103.8(4) . . ?
C2 N1 Zn1 129.2(3) . . ?
C1 N1 Zn1 127.0(3) . . ?
C2 N2 N3 110.2(4) . . ?
C2 N2 C3 128.8(5) . . ?
N3 N2 C3 120.9(4) . . ?
C1 N3 N2 103.1(4) . . ?
C10 O1 Zn1 113.5(3) . . ?
C23 O3 Zn1 134.7(3) . 1_565 ?
C23 O4 Zn1 110.3(3) . 4 ?

loop_
_geom_bond_atom_site_label_1
_geom_bond_atom_site_label_2
_geom_bond_distance
_geom_bond_site_symmetry_2
_geom_bond_publ_flag
Zn1 O1 1.925(3) . ?
Zn1 O4 1.966(3) 4_545 ?
Zn1 O3 1.999(3) 1_545 ?
Zn1 N1 2.059(4) . ?
C1 N3 1.301(6) . ?
C1 N1 1.367(6) . ?
C1 H1 0.9300 . ?
C2 N2 1.310(6) . ?
C2 N1 1.315(6) . ?
C2 H2 0.9300 . ?
C3 N2 1.483(6) . ?
C3 C4 1.500(7) . ?
C3 H3A 0.9700 . ?
C3 H3B 0.9700 . ?
C4 C9 1.367(8) . ?
C4 C5 1.385(8) . ?
C5 C6 1.398(7) . ?
C5 H5 0.9300 . ?
C6 C7 1.377(8) . ?
C6 H6 0.9300 . ?
C7 C8 1.365(7) . ?
C7 C7 1.483(9) 2_655 ?
C8 C9 1.394(7) . ?
C8 H8 0.9300 . ?
C9 H9 0.9300 . ?
C10 O2 1.221(6) . ?
C10 O1 1.281(6) . ?
C10 C11 1.509(6) . ?
C11 C12 1.536(7) . ?
C11 H11A 0.9700 . ?
C11 H11B 0.9700 . ?
C12 C17 1.529(5) . ?
C12 C13 1.539(6) . ?
C12 C18 1.549(6) . ?
C13 C14 1.534(7) . ?
C13 H13A 0.9700 . ?
C13 H13B 0.9700 . ?
C14 C15 1.524(7) . ?
C14 C19 1.533(8) . ?
C14 H14 0.9800 . ?
C15 C16 1.534(6) . ?
C15 H15A 0.9700 . ?
C15 H15B 0.9700 . ?
C16 C21 1.528(6) . ?
C16 C17 1.536(6) . ?
C16 C22 1.577(6) . ?
C17 H17A 0.9700 . ?
C17 H17B 0.9700 . ?
C18 C20 1.513(8) . ?
C18 H18A 0.9700 . ?
C18 H18B 0.9700 . ?
C19 C20 1.534(8) . ?
C19 H19A 0.9700 . ?
C19 H19B 0.9700 . ?
C20 C21 1.542(7) . ?
C20 H20 0.9800 . ?
C21 H21A 0.9700 . ?
C21 H21B 0.9700 . ?
C22 C23 1.501(6) . ?
C22 H22A 0.9700 . ?
C22 H22B 0.9700 . ?
C23 O4 1.257(5) . ?
C23 O3 1.274(5) . ?
N2 N3 1.362(6) . ?
O3 Zn1 1.999(3) 1_565 ?
O4 Zn1 1.966(3) 4 ?

loop_
_geom_torsion_atom_site_label_1
_geom_torsion_atom_site_label_2
_geom_torsion_atom_site_label_3
_geom_torsion_atom_site_label_4
_geom_torsion
_geom_torsion_site_symmetry_1
_geom_torsion_site_symmetry_2
_geom_torsion_site_symmetry_3
_geom_torsion_site_symmetry_4
_geom_torsion_publ_flag
N2 C3 C4 C9 100.8(6) . . . . ?
N2 C3 C4 C5 -82.2(7) . . . . ?
C9 C4 C5 C6 2.1(8) . . . . ?
C3 C4 C5 C6 -175.0(5) . . . . ?
C4 C5 C6 C7 -1.3(9) . . . . ?
C5 C6 C7 C8 -0.6(8) . . . . ?
C5 C6 C7 C7 178.5(6) . . . 2_655 ?
C6 C7 C8 C9 1.7(7) . . . . ?
C7 C7 C8 C9 -177.4(5) 2_655 . . . ?
C5 C4 C9 C8 -1.0(7) . . . . ?
C3 C4 C9 C8 176.0(4) . . . . ?
C7 C8 C9 C4 -0.9(7) . . . . ?
O2 C10 C11 C12 81.8(6) . . . . ?
O1 C10 C11 C12 -97.1(5) . . . . ?
C10 C11 C12 C17 45.9(5) . . . . ?
C10 C11 C12 C13 -74.4(5) . . . . ?
C10 C11 C12 C18 165.5(4) . . . . ?
C17 C12 C13 C14 58.3(4) . . . . ?
C11 C12 C13 C14 -179.8(4) . . . . ?
C18 C12 C13 C14 -58.4(5) . . . . ?
C12 C13 C14 C15 -59.9(5) . . . . ?
C12 C13 C14 C19 60.8(5) . . . . ?
C19 C14 C15 C16 -59.9(5) . . . . ?
C13 C14 C15 C16 60.4(5) . . . . ?
C14 C15 C16 C21 58.8(5) . . . . ?
C14 C15 C16 C17 -59.7(5) . . . . ?
C14 C15 C16 C22 178.1(4) . . . . ?
C11 C12 C17 C16 179.4(3) . . . . ?
C13 C12 C17 C16 -58.7(4) . . . . ?
C18 C12 C17 C16 58.2(4) . . . . ?
C21 C16 C17 C12 -58.7(5) . . . . ?
C15 C16 C17 C12 59.7(4) . . . . ?
C22 C16 C17 C12 -178.1(3) . . . . ?
C17 C12 C18 C20 -59.6(5) . . . . ?
C11 C12 C18 C20 179.0(4) . . . . ?
C13 C12 C18 C20 57.4(5) . . . . ?
C15 C14 C19 C20 60.7(6) . . . . ?
C13 C14 C19 C20 -59.5(5) . . . . ?
C12 C18 C20 C19 -58.8(5) . . . . ?
C12 C18 C20 C21 60.6(5) . . . . ?
C14 C19 C20 C18 59.1(6) . . . . ?
C14 C19 C20 C21 -60.4(6) . . . . ?
C15 C16 C21 C20 -59.6(5) . . . . ?
C17 C16 C21 C20 58.4(5) . . . . ?
C22 C16 C21 C20 179.5(4) . . . . ?
C18 C20 C21 C16 -59.9(5) . . . . ?
C19 C20 C21 C16 60.9(6) . . . . ?
C21 C16 C22 C23 173.4(4) . . . . ?
C15 C16 C22 C23 53.9(5) . . . . ?
C17 C16 C22 C23 -66.7(5) . . . . ?
C16 C22 C23 O4 76.2(5) . . . . ?
C16 C22 C23 O3 -100.3(5) . . . . ?
N2 C2 N1 C1 -0.1(5) . . . . ?
N2 C2 N1 Zn1 177.7(3) . . . . ?
N3 C1 N1 C2 0.2(5) . . . . ?
N3 C1 N1 Zn1 -177.7(3) . . . . ?
O1 Zn1 N1 C2 -117.6(4) . . . . ?
O4 Zn1 N1 C2 93.1(4) 4_545 . . . ?
O3 Zn1 N1 C2 -2.5(4) 1_545 . . . ?
O1 Zn1 N1 C1 59.8(4) . . . . ?
O4 Zn1 N1 C1 -89.5(4) 4_545 . . . ?
O3 Zn1 N1 C1 174.9(4) 1_545 . . . ?
N1 C2 N2 N3 0.0(5) . . . . ?
N1 C2 N2 C3 -177.8(4) . . . . ?
C4 C3 N2 C2 -98.2(7) . . . . ?
C4 C3 N2 N3 84.2(7) . . . . ?
N1 C1 N3 N2 -0.2(5) . . . . ?
C2 N2 N3 C1 0.2(5) . . . . ?
C3 N2 N3 C1 178.1(4) . . . . ?
O2 C10 O1 Zn1 0.9(6) . . . . ?
C11 C10 O1 Zn1 179.8(3) . . . . ?
O4 Zn1 O1 C10 -27.9(4) 4_545 . . . ?
O3 Zn1 O1 C10 98.2(3) 1_545 . . . ?
N1 Zn1 O1 C10 -159.8(3) . . . . ?
O4 C23 O3 Zn1 159.4(3) . . . 1_565 ?
C22 C23 O3 Zn1 -24.2(6) . . . 1_565 ?
O3 C23 O4 Zn1 17.3(5) . . . 4 ?
C22 C23 O4 Zn1 -159.2(3) . . . 4 ?
